data_1556860
loop_
_publ_author_name
'Dong, Yuyang'
'Lukens, James T.'
'Clarke, Ryan M.'
'Zheng, Shao-Liang'
'Lancaster, Kyle M.'
'Betley, Theodore A.'

_publ_section_title
;
 Synthesis, characterization and C--H amination reactivity of nickel
 iminyl complexes
;
_journal_issue 5
_journal_name_full 'Chemical Science'
_journal_page_first 1260
_journal_page_last 1268
_journal_paper_doi 10.1039/C9SC04879K
_journal_volume 11
_journal_year 2020
_chemical_formula_sum 'C45 H44 Cl F5 N4 Ni'
_chemical_formula_weight 830.00
_space_group_crystal_system monoclinic
_space_group_IT_number 14
_space_group_name_Hall '-P 2ybc'
_space_group_name_H-M_alt 'P 1 21/c 1'
_atom_sites_solution_hydrogens geom
_atom_sites_solution_primary direct
_atom_sites_solution_secondary difmap
_audit_creation_method SHELXL-2014/7
_audit_update_record
;
2019-09-16 deposited with the CCDC.	2019-12-09 downloaded from the CCDC.
;
_cell_angle_alpha 90
_cell_angle_beta 106.046(2)
_cell_angle_gamma 90
_cell_formula_units_Z 4
_cell_length_a 19.2423(8)
_cell_length_b 10.9261(5)
_cell_length_c 21.5899(10)
_cell_measurement_reflns_used 9954
_cell_measurement_temperature 100(2)
_cell_measurement_theta_max 66.76
_cell_measurement_theta_min 4.27
_cell_volume 4362.3(3)
_computing_cell_refinement 'SAINT 8.35A (Bruker-AXS, 2015)'
_computing_data_collection 'APEX3 v2016.1.0 (Bruker-AXS, 2016)'
_computing_data_reduction 'SAINT 8.35A (Bruker-AXS, 2015)'
_computing_molecular_graphics 'Bruker SHELXTL (Sheldrick, 2015)'
_computing_publication_material 'Bruker SHELXTL (Sheldrick, 2015)'
_computing_structure_refinement 'SHELXL-2014/7 (Sheldrick, 2014)'
_computing_structure_solution 'SHELXT-2014 (Sheldrick, 2015)'
_diffrn_ambient_temperature 100(2)
_diffrn_measured_fraction_theta_full 0.994
_diffrn_measured_fraction_theta_max 0.994
_diffrn_measurement_device_type
;
Bruker D8 goniometer with CMOS area detector
;
_diffrn_measurement_method 'omega and phi scans'
_diffrn_radiation_type CuK\a
_diffrn_radiation_wavelength 1.54178
_diffrn_reflns_av_R_equivalents 0.0843
_diffrn_reflns_av_unetI/netI 0.0493
_diffrn_reflns_Laue_measured_fraction_full 0.994
_diffrn_reflns_Laue_measured_fraction_max 0.994
_diffrn_reflns_limit_h_max 22
_diffrn_reflns_limit_h_min -22
_diffrn_reflns_limit_k_max 11
_diffrn_reflns_limit_k_min -12
_diffrn_reflns_limit_l_max 25
_diffrn_reflns_limit_l_min -25
_diffrn_reflns_number 57252
_diffrn_reflns_point_group_measured_fraction_full 0.994
_diffrn_reflns_point_group_measured_fraction_max 0.994
_diffrn_reflns_theta_full 66.813
_diffrn_reflns_theta_max 66.813
_diffrn_reflns_theta_min 2.389
_diffrn_source 'I/mS microfocus tube'
_exptl_absorpt_coefficient_mu 1.674
_exptl_absorpt_correction_T_max 0.7528
_exptl_absorpt_correction_T_min 0.5601
_exptl_absorpt_correction_type multi-scan
_exptl_absorpt_process_details SADBAS
_exptl_crystal_colour pink
_exptl_crystal_density_diffrn 1.264
_exptl_crystal_description plate
_exptl_crystal_F_000 1728
_exptl_crystal_size_max 0.260
_exptl_crystal_size_mid 0.150
_exptl_crystal_size_min 0.110
_refine_diff_density_max 0.508
_refine_diff_density_min -0.657
_refine_diff_density_rms 0.058
_refine_ls_extinction_method none
_refine_ls_goodness_of_fit_ref 1.031
_refine_ls_hydrogen_treatment constr
_refine_ls_matrix_type full
_refine_ls_number_parameters 505
_refine_ls_number_reflns 7681
_refine_ls_number_restraints 0
_refine_ls_restrained_S_all 1.031
_refine_ls_R_factor_all 0.0526
_refine_ls_R_factor_gt 0.0443
_refine_ls_shift/su_max 0.001
_refine_ls_shift/su_mean 0.000
_refine_ls_structure_factor_coef Fsqd
_refine_ls_weighting_details 'w=1/[\s^2^(Fo^2^)+(0.0741P)^2^+1.3876P] where P=(Fo^2^+2Fc^2^)/3'
_refine_ls_weighting_scheme calc
_refine_ls_wR_factor_gt 0.1209
_refine_ls_wR_factor_ref 0.1273
_reflns_Friedel_coverage 0.000
_reflns_number_gt 6417
_reflns_number_total 7681
_reflns_threshold_expression 'I > 2\s(I)'
_cod_data_source_file c9sc04879k2.cif
_cod_data_source_block LNiClPy2
_cod_depositor_comments
;Adding full bibliography for 1556860--1556864.cif.

 Adding full bibliography for 1556860--1556864.cif.
;
_cod_original_sg_symbol_H-M 'P 21/c'
_cod_database_code 1556860
_shelx_shelxl_version_number 2014/7
_shelx_space_group_comment
;
The symmetry employed for this shelxl refinement is uniquely defined
by the following loop, which should always be used as a source of
symmetry information in preference to the above space-group names.
They are only intended as comments.
;
_shelx_estimated_absorpt_t_min 0.670
_shelx_estimated_absorpt_t_max 0.837

loop_
_space_group_symop_operation_xyz
'x, y, z'
'-x, y+1/2, -z+1/2'
'-x, -y, -z'
'x, -y-1/2, z-1/2'

loop_
_atom_site_label
_atom_site_type_symbol
_atom_site_fract_x
_atom_site_fract_y
_atom_site_fract_z
_atom_site_U_iso_or_equiv
_atom_site_adp_type
_atom_site_occupancy
_atom_site_site_symmetry_order
_atom_site_calc_flag
_atom_site_refinement_flags_posn
_atom_site_refinement_flags_adp
Ni1 Ni 0.20743(2) 0.39078(3) 0.68783(2) 0.02164(12) Uani 1 1 d . .
Cl1 Cl 0.08222(3) 0.38187(4) 0.66082(2) 0.02546(13) Uani 1 1 d . .
N2 N 0.28339(9) 0.28008(15) 0.74510(8) 0.0203(3) Uani 1 1 d . .
N1 N 0.27662(9) 0.51083(15) 0.66333(8) 0.0217(4) Uani 1 1 d . .
F5 F 0.46140(9) 0.27295(18) 0.64808(9) 0.0636(5) Uani 1 1 d . .
F3 F 0.68945(8) 0.38434(17) 0.78029(10) 0.0725(6) Uani 1 1 d . .
N4 N 0.20795(9) 0.27786(15) 0.60347(8) 0.0244(4) Uani 1 1 d . .
N3 N 0.20979(9) 0.50393(15) 0.77232(8) 0.0240(4) Uani 1 1 d . .
F1 F 0.48022(9) 0.51918(19) 0.82917(10) 0.0767(6) Uani 1 1 d . .
F4 F 0.60696(11) 0.2662(2) 0.67505(11) 0.0892(7) Uani 1 1 d . .
F2 F 0.62603(10) 0.5102(2) 0.85657(13) 0.0958(8) Uani 1 1 d . .
C6 C 0.35704(11) 0.30079(18) 0.75204(10) 0.0228(4) Uani 1 1 d . .
C21 C 0.19355(11) 0.66714(17) 0.59328(9) 0.0206(4) Uani 1 1 d . .
C5 C 0.26644(11) 0.61257(17) 0.62668(10) 0.0228(4) Uani 1 1 d . .
C2 C 0.35138(11) 0.49162(18) 0.68456(10) 0.0235(4) Uani 1 1 d . .
C25 C 0.12944(12) 0.83652(19) 0.51867(10) 0.0267(5) Uani 1 1 d . .
H25 H 0.1371 0.9095 0.4933 0.032 Uiso 1 1 calc R U
C1 C 0.38578(11) 0.39649(18) 0.72398(10) 0.0245(4) Uani 1 1 d . .
C9 C 0.27939(11) 0.18128(18) 0.78125(10) 0.0215(4) Uani 1 1 d . .
C29 C 0.07266(11) 0.63013(18) 0.51174(10) 0.0238(4) Uani 1 1 d . .
H29 H 0.0426 0.5681 0.4821 0.029 Uiso 1 1 calc R U
C7 C 0.39834(11) 0.21072(19) 0.79409(11) 0.0276(5) Uani 1 1 d . .
H7 H 0.4495 0.2034 0.8070 0.033 Uiso 1 1 calc R U
C24 C 0.20299(11) 0.78080(19) 0.55391(10) 0.0262(5) Uani 1 1 d . .
H24A H 0.2325 0.8427 0.5832 0.031 Uiso 1 1 calc R U
H24B H 0.2290 0.7573 0.5221 0.031 Uiso 1 1 calc R U
C23 C 0.14631(11) 0.57421(18) 0.54595(10) 0.0230(4) Uani 1 1 d . .
H23A H 0.1714 0.5495 0.5136 0.028 Uiso 1 1 calc R U
H23B H 0.1392 0.5001 0.5698 0.028 Uiso 1 1 calc R U
C30 C 0.08342(12) 0.74174(19) 0.47297(10) 0.0265(5) Uani 1 1 d . .
H30A H 0.0359 0.7776 0.4504 0.032 Uiso 1 1 calc R U
H30B H 0.1079 0.7172 0.4402 0.032 Uiso 1 1 calc R U
C31 C 0.21072(11) 0.12642(18) 0.79004(10) 0.0231(4) Uani 1 1 d . .
C34 C 0.17044(11) 0.22218(19) 0.81981(11) 0.0262(5) Uani 1 1 d . .
H34A H 0.2025 0.2510 0.8614 0.031 Uiso 1 1 calc R U
H34B H 0.1575 0.2935 0.7906 0.031 Uiso 1 1 calc R U
C27 C 0.07952(11) 0.76450(18) 0.60755(10) 0.0246(4) Uani 1 1 d . .
H27 H 0.0540 0.7900 0.6400 0.030 Uiso 1 1 calc R U
C26 C 0.09042(12) 0.87609(18) 0.56841(11) 0.0277(5) Uani 1 1 d . .
H26A H 0.1195 0.9386 0.5975 0.033 Uiso 1 1 calc R U
H26B H 0.0430 0.9125 0.5462 0.033 Uiso 1 1 calc R U
C8 C 0.35017(11) 0.1366(2) 0.81235(11) 0.0276(5) Uani 1 1 d . .
H8 H 0.3617 0.0682 0.8405 0.033 Uiso 1 1 calc R U
C22 C 0.15310(11) 0.70813(18) 0.64235(10) 0.0232(4) Uani 1 1 d . .
H22A H 0.1457 0.6368 0.6681 0.028 Uiso 1 1 calc R U
H22B H 0.1826 0.7691 0.6722 0.028 Uiso 1 1 calc R U
C4 C 0.33410(12) 0.6604(2) 0.62355(11) 0.0294(5) Uani 1 1 d . .
H4 H 0.3412 0.7316 0.6008 0.035 Uiso 1 1 calc R U
C11 C 0.46673(12) 0.39512(19) 0.73845(12) 0.0287(5) Uani 1 1 d . .
C3 C 0.38678(12) 0.5858(2) 0.65908(11) 0.0298(5) Uani 1 1 d . .
H3 H 0.4374 0.5948 0.6656 0.036 Uiso 1 1 calc R U
C28 C 0.03427(11) 0.66816(18) 0.56238(10) 0.0247(4) Uani 1 1 d . .
H28A H -0.0140 0.7022 0.5407 0.030 Uiso 1 1 calc R U
H28B H 0.0275 0.5957 0.5876 0.030 Uiso 1 1 calc R U
C35 C 0.10153(12) 0.1660(2) 0.83068(12) 0.0319(5) Uani 1 1 d . .
H35 H 0.0760 0.2295 0.8496 0.038 Uiso 1 1 calc R U
C32 C 0.22882(12) 0.0161(2) 0.83689(11) 0.0298(5) Uani 1 1 d . .
H32A H 0.2544 -0.0473 0.8189 0.036 Uiso 1 1 calc R U
H32B H 0.2612 0.0431 0.8787 0.036 Uiso 1 1 calc R U
C41 C 0.15113(12) 0.5361(2) 0.78985(11) 0.0294(5) Uani 1 1 d . .
H41 H 0.1051 0.5122 0.7632 0.035 Uiso 1 1 calc R U
C37 C 0.15980(13) -0.0383(2) 0.84745(12) 0.0351(5) Uani 1 1 d . .
H37 H 0.1729 -0.1093 0.8777 0.042 Uiso 1 1 calc R U
C45 C 0.27402(13) 0.5393(2) 0.81022(11) 0.0333(5) Uani 1 1 d . .
H45 H 0.3164 0.5184 0.7981 0.040 Uiso 1 1 calc R U
C46 C 0.14860(12) 0.23524(19) 0.56099(11) 0.0309(5) Uani 1 1 d . .
H46 H 0.1029 0.2516 0.5681 0.037 Uiso 1 1 calc R U
C42 C 0.15414(14) 0.6027(2) 0.84510(12) 0.0363(6) Uani 1 1 d . .
H42 H 0.1110 0.6244 0.8558 0.044 Uiso 1 1 calc R U
C33 C 0.16004(12) 0.0808(2) 0.72597(11) 0.0282(5) Uani 1 1 d . .
H33A H 0.1851 0.0178 0.7071 0.034 Uiso 1 1 calc R U
H33B H 0.1473 0.1497 0.6952 0.034 Uiso 1 1 calc R U
C36 C 0.12109(14) 0.0583(2) 0.87704(12) 0.0365(5) Uani 1 1 d . .
H36A H 0.0768 0.0231 0.8846 0.044 Uiso 1 1 calc R U
H36B H 0.1531 0.0861 0.9189 0.044 Uiso 1 1 calc R U
C39 C 0.09063(13) 0.0260(2) 0.73694(12) 0.0345(5) Uani 1 1 d . .
H39 H 0.0580 -0.0022 0.6948 0.041 Uiso 1 1 calc R U
C43 C 0.22023(14) 0.6366(2) 0.88409(11) 0.0366(6) Uani 1 1 d . .
H43 H 0.2238 0.6811 0.9227 0.044 Uiso 1 1 calc R U
C44 C 0.28135(14) 0.6054(2) 0.86659(12) 0.0381(6) Uani 1 1 d . .
H44 H 0.3278 0.6287 0.8926 0.046 Uiso 1 1 calc R U
C48 C 0.21591(13) 0.1444(2) 0.49552(11) 0.0332(5) Uani 1 1 d . .
H48 H 0.2183 0.0991 0.4586 0.040 Uiso 1 1 calc R U
C16 C 0.50131(13) 0.3322(2) 0.69998(13) 0.0391(6) Uani 1 1 d . .
C38 C 0.11010(13) -0.0827(2) 0.78330(13) 0.0377(6) Uani 1 1 d . .
H38A H 0.0656 -0.1186 0.7902 0.045 Uiso 1 1 calc R U
H38B H 0.1348 -0.1465 0.7647 0.045 Uiso 1 1 calc R U
C40 C 0.05176(12) 0.1238(2) 0.76629(13) 0.0353(6) Uani 1 1 d . .
H40A H 0.0387 0.1944 0.7366 0.042 Uiso 1 1 calc R U
H40B H 0.0067 0.0894 0.7728 0.042 Uiso 1 1 calc R U
C47 C 0.15052(13) 0.1687(2) 0.50734(12) 0.0369(6) Uani 1 1 d . .
H47 H 0.1069 0.1396 0.4786 0.044 Uiso 1 1 calc R U
C12 C 0.51084(13) 0.4556(2) 0.79108(14) 0.0424(6) Uani 1 1 d . .
C14 C 0.61733(13) 0.3879(3) 0.76658(16) 0.0499(8) Uani 1 1 d . .
C50 C 0.27057(14) 0.2533(3) 0.59179(13) 0.0419(6) Uani 1 1 d . .
H50 H 0.3135 0.2824 0.6215 0.050 Uiso 1 1 calc R U
C49 C 0.27695(15) 0.1872(3) 0.53838(13) 0.0443(6) Uani 1 1 d . .
H49 H 0.3231 0.1722 0.5320 0.053 Uiso 1 1 calc R U
C13 C 0.58501(14) 0.4522(3) 0.80538(16) 0.0514(7) Uani 1 1 d . .
C15 C 0.57542(14) 0.3277(3) 0.71378(16) 0.0497(7) Uani 1 1 d . .

loop_
_atom_site_aniso_label
_atom_site_aniso_U_11
_atom_site_aniso_U_22
_atom_site_aniso_U_33
_atom_site_aniso_U_23
_atom_site_aniso_U_13
_atom_site_aniso_U_12
Ni1 0.0193(2) 0.0228(2) 0.0249(2) -0.00071(13) 0.00970(15) -0.00059(13)
Cl1 0.0208(3) 0.0288(3) 0.0287(3) 0.00267(18) 0.0101(2) 0.00259(18)
N2 0.0189(8) 0.0213(9) 0.0235(9) -0.0030(6) 0.0106(7) 0.0001(6)
N1 0.0220(9) 0.0208(9) 0.0243(9) -0.0016(6) 0.0101(7) -0.0009(6)
F5 0.0461(10) 0.0902(13) 0.0612(11) -0.0256(9) 0.0258(9) 0.0109(9)
F3 0.0166(7) 0.0885(14) 0.1127(16) 0.0610(11) 0.0182(9) 0.0085(7)
N4 0.0253(9) 0.0229(9) 0.0275(9) 0.0004(7) 0.0115(7) -0.0006(7)
N3 0.0285(10) 0.0212(9) 0.0254(9) 0.0003(7) 0.0125(8) 0.0008(7)
F1 0.0388(9) 0.0987(15) 0.0846(14) -0.0595(12) 0.0037(9) -0.0044(9)
F4 0.0547(12) 0.1251(18) 0.1073(17) 0.0088(13) 0.0551(12) 0.0381(12)
F2 0.0332(10) 0.1153(18) 0.1192(19) -0.0309(14) -0.0120(11) -0.0212(10)
C6 0.0199(10) 0.0229(10) 0.0285(11) -0.0028(8) 0.0116(8) 0.0003(8)
C21 0.0232(10) 0.0188(10) 0.0223(10) -0.0003(7) 0.0108(8) -0.0026(8)
C5 0.0253(11) 0.0217(11) 0.0243(11) -0.0027(7) 0.0119(9) -0.0014(8)
C2 0.0193(10) 0.0246(11) 0.0289(11) -0.0031(8) 0.0105(9) -0.0034(8)
C25 0.0330(12) 0.0213(11) 0.0278(11) 0.0044(8) 0.0120(9) -0.0010(9)
C1 0.0238(11) 0.0234(11) 0.0292(11) -0.0045(8) 0.0120(9) -0.0012(8)
C9 0.0231(10) 0.0209(10) 0.0237(10) -0.0046(7) 0.0117(8) 0.0010(8)
C29 0.0273(11) 0.0217(11) 0.0228(11) -0.0021(8) 0.0075(9) -0.0017(8)
C7 0.0203(11) 0.0283(12) 0.0351(12) 0.0004(9) 0.0094(9) 0.0038(8)
C24 0.0289(11) 0.0244(11) 0.0280(11) 0.0003(8) 0.0123(9) -0.0040(8)
C23 0.0264(11) 0.0211(10) 0.0242(11) -0.0030(8) 0.0113(9) -0.0016(8)
C30 0.0278(11) 0.0281(12) 0.0244(11) 0.0014(8) 0.0083(9) -0.0011(8)
C31 0.0258(11) 0.0201(10) 0.0276(11) 0.0007(8) 0.0143(9) 0.0004(8)
C34 0.0284(11) 0.0227(11) 0.0315(12) -0.0008(8) 0.0147(9) 0.0019(8)
C27 0.0280(11) 0.0240(11) 0.0247(11) -0.0003(8) 0.0120(9) 0.0022(8)
C26 0.0294(12) 0.0231(11) 0.0304(12) -0.0005(8) 0.0081(9) 0.0004(8)
C8 0.0264(11) 0.0255(11) 0.0323(12) 0.0036(8) 0.0102(9) 0.0022(8)
C22 0.0260(11) 0.0223(11) 0.0236(10) -0.0022(8) 0.0106(9) -0.0009(8)
C4 0.0264(11) 0.0261(12) 0.0387(13) 0.0036(9) 0.0138(10) -0.0041(9)
C11 0.0205(11) 0.0262(12) 0.0414(13) 0.0058(9) 0.0118(10) 0.0004(8)
C3 0.0205(11) 0.0323(12) 0.0389(13) 0.0011(9) 0.0122(9) -0.0029(9)
C28 0.0223(11) 0.0242(11) 0.0297(11) 0.0023(8) 0.0106(9) -0.0001(8)
C35 0.0346(12) 0.0279(12) 0.0428(14) 0.0038(9) 0.0269(11) 0.0036(9)
C32 0.0314(12) 0.0272(12) 0.0362(13) 0.0058(9) 0.0183(10) 0.0072(9)
C41 0.0322(12) 0.0278(12) 0.0309(12) 0.0012(8) 0.0129(10) 0.0081(9)
C37 0.0418(14) 0.0267(12) 0.0453(14) 0.0093(9) 0.0264(11) 0.0049(10)
C45 0.0318(12) 0.0375(13) 0.0342(13) -0.0078(9) 0.0151(10) -0.0047(10)
C46 0.0290(12) 0.0242(11) 0.0372(13) -0.0052(9) 0.0051(10) 0.0023(8)
C42 0.0460(15) 0.0353(13) 0.0326(13) -0.0015(9) 0.0192(11) 0.0116(10)
C33 0.0290(12) 0.0278(12) 0.0309(12) -0.0028(9) 0.0133(9) -0.0034(9)
C36 0.0401(14) 0.0343(13) 0.0445(14) 0.0087(10) 0.0276(12) 0.0055(10)
C39 0.0329(13) 0.0308(12) 0.0426(14) -0.0032(10) 0.0148(11) -0.0089(9)
C43 0.0560(16) 0.0304(12) 0.0289(12) -0.0039(9) 0.0208(12) 0.0033(11)
C44 0.0419(14) 0.0425(15) 0.0324(13) -0.0098(10) 0.0144(11) -0.0112(10)
C48 0.0512(15) 0.0249(11) 0.0252(12) -0.0014(8) 0.0134(11) 0.0026(10)
C16 0.0299(13) 0.0438(15) 0.0493(16) 0.0061(11) 0.0206(11) 0.0052(10)
C38 0.0371(13) 0.0262(12) 0.0583(16) -0.0013(10) 0.0276(12) -0.0044(10)
C40 0.0249(12) 0.0328(13) 0.0538(16) 0.0088(10) 0.0201(11) -0.0017(9)
C47 0.0383(14) 0.0286(13) 0.0369(14) -0.0092(9) -0.0011(11) 0.0044(10)
C12 0.0258(12) 0.0404(15) 0.0590(17) -0.0071(12) 0.0084(12) -0.0051(10)
C14 0.0206(12) 0.0498(17) 0.082(2) 0.0379(15) 0.0182(14) 0.0060(11)
C50 0.0300(13) 0.0594(17) 0.0388(14) -0.0202(11) 0.0138(11) -0.0054(11)
C49 0.0396(14) 0.0592(17) 0.0406(15) -0.0182(12) 0.0221(12) -0.0048(12)
C13 0.0258(13) 0.0508(17) 0.070(2) 0.0070(14) 0.0004(13) -0.0110(11)
C15 0.0326(14) 0.0583(18) 0.070(2) 0.0229(14) 0.0332(14) 0.0164(12)

loop_
_atom_type_symbol
_atom_type_description
_atom_type_scat_dispersion_real
_atom_type_scat_dispersion_imag
_atom_type_scat_source
C C 0.0181 0.0091 'International Tables Vol C Tables 4.2.6.8 and 6.1.1.4'
H H 0.0000 0.0000 'International Tables Vol C Tables 4.2.6.8 and 6.1.1.4'
Cl Cl 0.3639 0.7018 'International Tables Vol C Tables 4.2.6.8 and 6.1.1.4'
F F 0.0727 0.0534 'International Tables Vol C Tables 4.2.6.8 and 6.1.1.4'
N N 0.0311 0.0180 'International Tables Vol C Tables 4.2.6.8 and 6.1.1.4'
Ni Ni -3.0029 0.5091 'International Tables Vol C Tables 4.2.6.8 and 6.1.1.4'

loop_
_geom_angle_atom_site_label_1
_geom_angle_atom_site_label_2
_geom_angle_atom_site_label_3
_geom_angle
N2 Ni1 N1 97.43(7)
N2 Ni1 N3 89.05(6)
N1 Ni1 N3 89.33(6)
N2 Ni1 N4 90.16(6)
N1 Ni1 N4 89.62(6)
N3 Ni1 N4 178.59(7)
N2 Ni1 Cl1 130.59(5)
N1 Ni1 Cl1 131.98(5)
N3 Ni1 Cl1 90.81(5)
N4 Ni1 Cl1 90.60(5)
C9 N2 C6 106.59(16)
C9 N2 Ni1 133.09(13)
C6 N2 Ni1 120.32(13)
C5 N1 C2 106.59(16)
C5 N1 Ni1 133.12(14)
C2 N1 Ni1 120.26(13)
C50 N4 C46 116.66(19)
C50 N4 Ni1 118.89(15)
C46 N4 Ni1 124.39(15)
C41 N3 C45 117.52(19)
C41 N3 Ni1 124.06(15)
C45 N3 Ni1 118.37(14)
C1 C6 N2 125.76(19)
C1 C6 C7 125.17(19)
N2 C6 C7 109.05(17)
C5 C21 C24 110.20(16)
C5 C21 C22 111.37(16)
C24 C21 C22 107.62(16)
C5 C21 C23 110.79(16)
C24 C21 C23 107.56(16)
C22 C21 C23 109.17(16)
N1 C5 C4 110.19(19)
N1 C5 C21 124.82(18)
C4 C5 C21 124.98(18)
C1 C2 N1 125.81(18)
C1 C2 C3 125.36(19)
N1 C2 C3 108.83(18)
C30 C25 C26 109.52(17)
C30 C25 C24 109.92(17)
C26 C25 C24 109.13(17)
C30 C25 H25 109.4
C26 C25 H25 109.4
C24 C25 H25 109.4
C2 C1 C6 130.29(19)
C2 C1 C11 115.21(18)
C6 C1 C11 114.49(18)
N2 C9 C8 110.28(18)
N2 C9 C31 125.68(18)
C8 C9 C31 124.02(19)
C30 C29 C23 109.61(17)
C30 C29 C28 109.83(16)
C23 C29 C28 109.11(16)
C30 C29 H29 109.4
C23 C29 H29 109.4
C28 C29 H29 109.4
C8 C7 C6 106.83(19)
C8 C7 H7 126.6
C6 C7 H7 126.6
C25 C24 C21 111.05(16)
C25 C24 H24A 109.4
C21 C24 H24A 109.4
C25 C24 H24B 109.4
C21 C24 H24B 109.4
H24A C24 H24B 108.0
C29 C23 C21 110.69(16)
C29 C23 H23A 109.5
C21 C23 H23A 109.5
C29 C23 H23B 109.5
C21 C23 H23B 109.5
H23A C23 H23B 108.1
C29 C30 C25 109.20(17)
C29 C30 H30A 109.8
C25 C30 H30A 109.8
C29 C30 H30B 109.8
C25 C30 H30B 109.8
H30A C30 H30B 108.3
C9 C31 C33 112.01(17)
C9 C31 C34 109.92(16)
C33 C31 C34 109.12(17)
C9 C31 C32 110.13(17)
C33 C31 C32 107.86(17)
C34 C31 C32 107.67(17)
C35 C34 C31 110.27(17)
C35 C34 H34A 109.6
C31 C34 H34A 109.6
C35 C34 H34B 109.6
C31 C34 H34B 109.6
H34A C34 H34B 108.1
C26 C27 C28 109.65(17)
C26 C27 C22 109.94(17)
C28 C27 C22 108.70(16)
C26 C27 H27 109.5
C28 C27 H27 109.5
C22 C27 H27 109.5
C27 C26 C25 109.30(16)
C27 C26 H26A 109.8
C25 C26 H26A 109.8
C27 C26 H26B 109.8
C25 C26 H26B 109.8
H26A C26 H26B 108.3
C7 C8 C9 107.25(19)
C7 C8 H8 126.4
C9 C8 H8 126.4
C27 C22 C21 110.60(16)
C27 C22 H22A 109.5
C21 C22 H22A 109.5
C27 C22 H22B 109.5
C21 C22 H22B 109.5
H22A C22 H22B 108.1
C3 C4 C5 107.58(19)
C3 C4 H4 126.2
C5 C4 H4 126.2
C16 C11 C12 116.3(2)
C16 C11 C1 121.6(2)
C12 C11 C1 122.1(2)
C4 C3 C2 106.81(19)
C4 C3 H3 126.6
C2 C3 H3 126.6
C27 C28 C29 109.77(16)
C27 C28 H28A 109.7
C29 C28 H28A 109.7
C27 C28 H28B 109.7
C29 C28 H28B 109.7
H28A C28 H28B 108.2
C36 C35 C40 110.2(2)
C36 C35 C34 110.00(19)
C40 C35 C34 109.42(18)
C36 C35 H35 109.1
C40 C35 H35 109.1
C34 C35 H35 109.1
C37 C32 C31 110.60(18)
C37 C32 H32A 109.5
C31 C32 H32A 109.5
C37 C32 H32B 109.5
C31 C32 H32B 109.5
H32A C32 H32B 108.1
N3 C41 C42 123.1(2)
N3 C41 H41 118.5
C42 C41 H41 118.5
C38 C37 C32 109.88(19)
C38 C37 C36 110.0(2)
C32 C37 C36 109.73(19)
C38 C37 H37 109.1
C32 C37 H37 109.1
C36 C37 H37 109.1
N3 C45 C44 122.7(2)
N3 C45 H45 118.7
C44 C45 H45 118.7
N4 C46 C47 123.0(2)
N4 C46 H46 118.5
C47 C46 H46 118.5
C43 C42 C41 118.9(2)
C43 C42 H42 120.6
C41 C42 H42 120.6
C31 C33 C39 110.41(18)
C31 C33 H33A 109.6
C39 C33 H33A 109.6
C31 C33 H33B 109.6
C39 C33 H33B 109.6
H33A C33 H33B 108.1
C35 C36 C37 108.59(19)
C35 C36 H36A 110.0
C37 C36 H36A 110.0
C35 C36 H36B 110.0
C37 C36 H36B 110.0
H36A C36 H36B 108.4
C38 C39 C40 109.2(2)
C38 C39 C33 109.6(2)
C40 C39 C33 109.55(18)
C38 C39 H39 109.5
C40 C39 H39 109.5
C33 C39 H39 109.5
C42 C43 C44 119.0(2)
C42 C43 H43 120.5
C44 C43 H43 120.5
C43 C44 C45 118.9(2)
C43 C44 H44 120.6
C45 C44 H44 120.6
C49 C48 C47 117.9(2)
C49 C48 H48 121.0
C47 C48 H48 121.0
F5 C16 C15 119.0(2)
F5 C16 C11 118.9(2)
C15 C16 C11 122.0(3)
C37 C38 C39 108.97(19)
C37 C38 H38A 109.9
C39 C38 H38A 109.9
C37 C38 H38B 109.9
C39 C38 H38B 109.9
H38A C38 H38B 108.3
C35 C40 C39 109.34(19)
C35 C40 H40A 109.8
C39 C40 H40A 109.8
C35 C40 H40B 109.8
C39 C40 H40B 109.8
H40A C40 H40B 108.3
C46 C47 C48 119.8(2)
C46 C47 H47 120.1
C48 C47 H47 120.1
F1 C12 C13 119.0(2)
F1 C12 C11 118.7(2)
C13 C12 C11 122.3(3)
F3 C14 C13 120.0(3)
F3 C14 C15 120.5(3)
C13 C14 C15 119.6(2)
N4 C50 C49 123.7(2)
N4 C50 H50 118.2
C49 C50 H50 118.2
C48 C49 C50 118.9(2)
C48 C49 H49 120.5
C50 C49 H49 120.5
F2 C13 C14 119.2(3)
F2 C13 C12 121.0(3)
C14 C13 C12 119.8(3)
F4 C15 C14 119.7(2)
F4 C15 C16 120.2(3)
C14 C15 C16 120.0(3)

loop_
_geom_bond_atom_site_label_1
_geom_bond_atom_site_label_2
_geom_bond_distance
Ni1 N2 2.0320(17)
Ni1 N1 2.0401(16)
Ni1 N3 2.1936(17)
Ni1 N4 2.2022(17)
Ni1 Cl1 2.3190(6)
N2 C9 1.347(3)
N2 C6 1.402(3)
N1 C5 1.347(3)
N1 C2 1.400(3)
F5 C16 1.337(3)
F3 C14 1.337(3)
N4 C50 1.325(3)
N4 C46 1.335(3)
N3 C41 1.333(3)
N3 C45 1.337(3)
F1 C12 1.332(3)
F4 C15 1.342(3)
F2 C13 1.328(3)
C6 C1 1.397(3)
C6 C7 1.423(3)
C21 C5 1.511(3)
C21 C24 1.544(3)
C21 C22 1.544(3)
C21 C23 1.545(3)
C5 C4 1.422(3)
C2 C1 1.390(3)
C2 C3 1.426(3)
C25 C30 1.532(3)
C25 C26 1.533(3)
C25 C24 1.535(3)
C25 H25 1.0000
C1 C11 1.502(3)
C9 C8 1.428(3)
C9 C31 1.510(3)
C29 C30 1.525(3)
C29 C23 1.533(3)
C29 C28 1.536(3)
C29 H29 1.0000
C7 C8 1.368(3)
C7 H7 0.9500
C24 H24A 0.9900
C24 H24B 0.9900
C23 H23A 0.9900
C23 H23B 0.9900
C30 H30A 0.9900
C30 H30B 0.9900
C31 C33 1.539(3)
C31 C34 1.544(3)
C31 C32 1.550(3)
C34 C35 1.537(3)
C34 H34A 0.9900
C34 H34B 0.9900
C27 C26 1.531(3)
C27 C28 1.532(3)
C27 C22 1.536(3)
C27 H27 1.0000
C26 H26A 0.9900
C26 H26B 0.9900
C8 H8 0.9500
C22 H22A 0.9900
C22 H22B 0.9900
C4 C3 1.361(3)
C4 H4 0.9500
C11 C16 1.383(3)
C11 C12 1.384(3)
C3 H3 0.9500
C28 H28A 0.9900
C28 H28B 0.9900
C35 C36 1.523(3)
C35 C40 1.525(4)
C35 H35 1.0000
C32 C37 1.528(3)
C32 H32A 0.9900
C32 H32B 0.9900
C41 C42 1.385(3)
C41 H41 0.9500
C37 C38 1.528(4)
C37 C36 1.530(3)
C37 H37 1.0000
C45 C44 1.388(3)
C45 H45 0.9500
C46 C47 1.377(3)
C46 H46 0.9500
C42 C43 1.368(4)
C42 H42 0.9500
C33 C39 1.540(3)
C33 H33A 0.9900
C33 H33B 0.9900
C36 H36A 0.9900
C36 H36B 0.9900
C39 C38 1.531(3)
C39 C40 1.538(3)
C39 H39 1.0000
C43 C44 1.374(3)
C43 H43 0.9500
C44 H44 0.9500
C48 C49 1.362(4)
C48 C47 1.377(3)
C48 H48 0.9500
C16 C15 1.375(4)
C38 H38A 0.9900
C38 H38B 0.9900
C40 H40A 0.9900
C40 H40B 0.9900
C47 H47 0.9500
C12 C13 1.375(4)
C14 C13 1.367(4)
C14 C15 1.369(5)
C50 C49 1.395(3)
C50 H50 0.9500
C49 H49 0.9500
